data_7230236
loop_
_publ_author_name
'An, Yan-Yan'
'Lu, Li-Ping'
'Feng, Si-Si'
'Zhu, Miao-Li'

_publ_section_title
;
 Efficient pure white light emission based on a three-component
 La:Eu,Tb-doped luminescent lanthanide metal--organic framework
;
_journal_issue 14
_journal_name_full CrystEngComm
_journal_page_first 2043
_journal_paper_doi 10.1039/C8CE00008E
_journal_volume 20
_journal_year 2018
_chemical_formula_moiety '[Pr2(C16H9O7)2(C3H7ON)2(H2O)(CHOOH)]??5H2O'
_chemical_formula_sum 'C39 H46 N2 O24 Pr2'
_chemical_formula_weight 1208.60
_space_group_crystal_system monoclinic
_space_group_IT_number 15
_space_group_name_Hall '-C 2yc'
_space_group_name_H-M_alt 'C 1 2/c 1'
_symmetry_space_group_name_Hall '-C 2yc'
_symmetry_space_group_name_H-M 'C 1 2/c 1'
_atom_sites_solution_hydrogens geom
_audit_creation_method SHELXL-2016/6
_audit_update_record
;
2018-02-11 deposited with the CCDC.
2018-03-02 downloaded from the CCDC.
;
_cell_angle_alpha 90
_cell_angle_beta 100.308(5)
_cell_angle_gamma 90
_cell_formula_units_Z 4
_cell_length_a 28.480(4)
_cell_length_b 14.4960(15)
_cell_length_c 13.6564(14)
_cell_measurement_reflns_used 9210
_cell_measurement_temperature 298(2)
_cell_measurement_theta_max 26.42
_cell_measurement_theta_min 2.80
_cell_volume 5547.0(11)
_computing_structure_refinement 'SHELXL-2016/6 (Sheldrick, 2016)'
_computing_structure_solution 'SHELXT 2014/5 (Sheldrick, 2014)'
_diffrn_ambient_temperature 298(2)
_diffrn_measured_fraction_theta_full 0.998
_diffrn_measured_fraction_theta_max 0.976
_diffrn_measurement_device_type 'Bruker APEX-II CCD'
_diffrn_radiation_type MoK\a
_diffrn_radiation_wavelength 0.71073
_diffrn_reflns_av_R_equivalents 0.0522
_diffrn_reflns_av_unetI/netI 0.0302
_diffrn_reflns_Laue_measured_fraction_full 0.998
_diffrn_reflns_Laue_measured_fraction_max 0.976
_diffrn_reflns_limit_h_max 35
_diffrn_reflns_limit_h_min -35
_diffrn_reflns_limit_k_max 18
_diffrn_reflns_limit_k_min -18
_diffrn_reflns_limit_l_max 17
_diffrn_reflns_limit_l_min -17
_diffrn_reflns_number 65301
_diffrn_reflns_point_group_measured_fraction_full 0.998
_diffrn_reflns_point_group_measured_fraction_max 0.976
_diffrn_reflns_theta_full 25.242
_diffrn_reflns_theta_max 26.836
_diffrn_reflns_theta_min 2.801
_exptl_absorpt_coefficient_mu 1.810
_exptl_crystal_colour aqua
_exptl_crystal_density_diffrn 1.447
_exptl_crystal_description block
_exptl_crystal_F_000 2416
_exptl_crystal_size_max 0.270
_exptl_crystal_size_mid 0.260
_exptl_crystal_size_min 0.250
_refine_diff_density_max 1.496
_refine_diff_density_min -0.670
_refine_diff_density_rms 0.157
_refine_ls_extinction_method none
_refine_ls_goodness_of_fit_ref 1.078
_refine_ls_hydrogen_treatment constr
_refine_ls_matrix_type full
_refine_ls_number_parameters 305
_refine_ls_number_reflns 5824
_refine_ls_number_restraints 50
_refine_ls_restrained_S_all 1.111
_refine_ls_R_factor_all 0.0573
_refine_ls_R_factor_gt 0.0413
_refine_ls_shift/su_max 0.001
_refine_ls_shift/su_mean 0.000
_refine_ls_structure_factor_coef Fsqd
_refine_ls_weighting_details 'w=1/[\s^2^(Fo^2^)+(0.0677P)^2^+46.4163P] where P=(Fo^2^+2Fc^2^)/3'
_refine_ls_weighting_scheme calc
_refine_ls_wR_factor_gt 0.1212
_refine_ls_wR_factor_ref 0.1294
_reflns_Friedel_coverage 0.000
_reflns_number_gt 4777
_reflns_number_total 5824
_reflns_threshold_expression 'I > 2\s(I)'
_cod_data_source_file c8ce00008e2.cif
_cod_data_source_block 3R-Pr-RT2
_cod_depositor_comments 'Adding full bibliography for 7230226--7230238.cif.'
_cod_database_code 7230236
_shelx_shelxl_version_number 2016/6
_shelx_space_group_comment
;
The symmetry employed for this shelxl refinement is uniquely defined
by the following loop, which should always be used as a source of
symmetry information in preference to the above space-group names.
They are only intended as comments.
;
_shelx_estimated_absorpt_t_min 0.641
_shelx_estimated_absorpt_t_max 0.660

loop_
_space_group_symop_operation_xyz
'x, y, z'
'-x, y, -z+1/2'
'x+1/2, y+1/2, z'
'-x+1/2, y+1/2, -z+1/2'
'-x, -y, -z'
'x, -y, z-1/2'
'-x+1/2, -y+1/2, -z'
'x+1/2, -y+1/2, z-1/2'

loop_
_atom_site_label
_atom_site_type_symbol
_atom_site_fract_x
_atom_site_fract_y
_atom_site_fract_z
_atom_site_U_iso_or_equiv
_atom_site_adp_type
_atom_site_occupancy
_atom_site_site_symmetry_order
_atom_site_calc_flag
_atom_site_refinement_flags_posn
_atom_site_refinement_flags_adp
_atom_site_refinement_flags_occupancy
_atom_site_disorder_assembly
_atom_site_disorder_group
Pr1 Pr 0.31981(2) 0.78879(2) 0.55002(2) 0.02093(11) Uani 1 1 d . . . . .
O1 O 0.30707(14) 0.7219(3) 0.3823(3) 0.0338(9) Uani 1 1 d . . . . .
O2 O 0.23502(13) 0.6567(3) 0.3428(3) 0.0395(10) Uani 1 1 d . . . . .
O3 O 0.20396(13) 0.4289(3) 0.0610(3) 0.0387(10) Uani 1 1 d . . . . .
O4 O 0.26593(13) 0.3424(2) 0.0498(3) 0.0283(8) Uani 1 1 d . . . . .
O5 O 0.42132(16) 0.6451(3) 0.1421(4) 0.0609(15) Uani 1 1 d . . . . .
O6 O 0.60106(14) 0.8213(3) -0.0006(4) 0.0445(11) Uani 1 1 d . . . . .
O7 O 0.61261(14) 0.6760(3) -0.0362(3) 0.0430(10) Uani 1 1 d . . . . .
C1 C 0.29537(18) 0.6059(4) 0.2585(4) 0.0278(11) Uani 1 1 d . . . . .
C2 C 0.26419(18) 0.5444(4) 0.2013(4) 0.0275(11) Uani 1 1 d . . . . .
H2 H 0.232089 0.543953 0.206652 0.033 Uiso 1 1 calc R U . . .
C3 C 0.28076(18) 0.4841(3) 0.1366(4) 0.0247(10) Uani 1 1 d . . . . .
C4 C 0.32865(18) 0.4878(4) 0.1263(4) 0.0280(11) Uani 1 1 d . . . . .
H4 H 0.339823 0.447681 0.082453 0.034 Uiso 1 1 calc R U . . .
C5 C 0.35948(18) 0.5499(4) 0.1800(4) 0.0303(12) Uani 1 1 d . . . . .
C6 C 0.34321(18) 0.6081(4) 0.2473(4) 0.0294(12) Uani 1 1 d . . . . .
H6 H 0.364242 0.648899 0.285195 0.035 Uiso 1 1 calc R U . . .
C7 C 0.27769(19) 0.6668(4) 0.3345(4) 0.0286(11) Uani 1 1 d . . . . .
C8 C 0.24809(18) 0.4148(3) 0.0792(4) 0.0248(11) Uani 1 1 d . . . . .
C9 C 0.4107(2) 0.5525(4) 0.1663(5) 0.0382(14) Uani 1 1 d . . . . .
H9A H 0.431537 0.533338 0.227059 0.046 Uiso 1 1 calc R U . . .
H9B H 0.415422 0.511109 0.113164 0.046 Uiso 1 1 calc R U . . .
C10 C 0.4629(2) 0.6619(5) 0.1083(6) 0.0478(17) Uani 1 1 d . . . . .
C11 C 0.4714(3) 0.7518(6) 0.0890(8) 0.072(2) Uani 1 1 d . U . . .
H11 H 0.449712 0.796729 0.100303 0.087 Uiso 1 1 calc R U . . .
C12 C 0.5121(3) 0.7775(5) 0.0525(7) 0.065(2) Uani 1 1 d . U . . .
H12 H 0.517216 0.839102 0.038359 0.078 Uiso 1 1 calc R U . . .
C13 C 0.5453(2) 0.7103(4) 0.0373(5) 0.0359(13) Uani 1 1 d . . . . .
C14 C 0.5361(2) 0.6207(4) 0.0581(5) 0.0381(14) Uani 1 1 d . . . . .
H14 H 0.557692 0.575261 0.047316 0.046 Uiso 1 1 calc R U . . .
C15 C 0.4958(2) 0.5956(4) 0.0945(5) 0.0424(15) Uani 1 1 d . . . . .
H15 H 0.490874 0.534215 0.109635 0.051 Uiso 1 1 calc R U . . .
C16 C 0.58868(19) 0.7368(4) -0.0022(4) 0.0334(13) Uani 1 1 d . . . . .
O8 O 0.3473(2) 0.7240(4) 0.7215(4) 0.0578(14) Uani 1 1 d . . . . .
C17 C 0.3369(4) 0.7510(9) 0.7985(8) 0.095(3) Uani 1 1 d . U . . .
H17 H 0.328451 0.812767 0.801012 0.114 Uiso 1 1 calc R U . . .
N1 N 0.3363(4) 0.7011(8) 0.8801(6) 0.105(3) Uani 1 1 d . U . . .
C18 C 0.3261(8) 0.7456(16) 0.9719(12) 0.195(8) Uani 1 1 d . U . . .
H18A H 0.331215 0.810878 0.968579 0.293 Uiso 1 1 calc R U . . .
H18B H 0.346846 0.720578 1.028831 0.293 Uiso 1 1 calc R U . . .
H18C H 0.293469 0.734092 0.977650 0.293 Uiso 1 1 calc R U . . .
C19 C 0.3540(8) 0.6115(12) 0.8873(12) 0.171(7) Uani 1 1 d . U . . .
H19A H 0.356174 0.589120 0.822134 0.256 Uiso 1 1 calc R U . . .
H19B H 0.332957 0.572607 0.916433 0.256 Uiso 1 1 calc R U . . .
H19C H 0.385128 0.611018 0.928375 0.256 Uiso 1 1 calc R U . . .
O9 O 0.3573(2) 0.9205(4) 0.6487(4) 0.0727(17) Uani 0.5 1 d D . P A 1
C20 C 0.3466(5) 1.0015(6) 0.6584(9) 0.050(3) Uani 0.5 1 d D U P A 1
H20A H 0.319364 1.022987 0.616607 0.061 Uiso 0.5 1 calc R U P A 1
O10 O 0.3691(4) 1.0592(7) 0.7203(7) 0.061(3) Uani 0.5 1 d D U P A 1
O9A O 0.3573(2) 0.9205(4) 0.6487(4) 0.0727(17) Uani 0.5 1 d . . P A 2
O11 O 0.3564(8) 1.1423(15) 0.7328(15) 0.145(7) Uiso 0.5 1 d . . P B 2
O12 O 0.500000 0.7511(15) 0.750000 0.197(7) Uiso 1 2 d S . P . .
O13 O 0.5450(5) 0.9956(9) 0.9583(9) 0.185(5) Uiso 1 1 d . . . . .
O14 O 0.3621(10) 0.924(2) 0.933(2) 0.196(10) Uiso 0.5 1 d . . P . .

loop_
_atom_site_aniso_label
_atom_site_aniso_U_11
_atom_site_aniso_U_22
_atom_site_aniso_U_33
_atom_site_aniso_U_23
_atom_site_aniso_U_13
_atom_site_aniso_U_12
Pr1 0.01552(15) 0.02276(16) 0.02600(17) -0.00247(11) 0.00776(10) 0.00163(10)
O1 0.030(2) 0.040(2) 0.034(2) -0.0171(17) 0.0131(17) -0.0066(17)
O2 0.0215(19) 0.056(3) 0.044(2) -0.023(2) 0.0148(17) -0.0012(18)
O3 0.023(2) 0.036(2) 0.058(3) -0.017(2) 0.0075(18) -0.0040(16)
O4 0.0264(18) 0.0213(18) 0.038(2) -0.0077(15) 0.0081(16) -0.0012(14)
O5 0.038(2) 0.038(2) 0.121(5) -0.008(3) 0.053(3) -0.009(2)
O6 0.030(2) 0.035(2) 0.074(3) 0.002(2) 0.026(2) -0.0029(18)
O7 0.030(2) 0.042(2) 0.064(3) -0.014(2) 0.027(2) -0.0099(19)
C1 0.025(3) 0.030(3) 0.032(3) -0.008(2) 0.014(2) -0.001(2)
C2 0.020(2) 0.032(3) 0.034(3) -0.007(2) 0.013(2) -0.002(2)
C3 0.023(2) 0.023(2) 0.030(3) -0.004(2) 0.011(2) -0.003(2)
C4 0.026(3) 0.028(3) 0.034(3) -0.010(2) 0.017(2) -0.004(2)
C5 0.020(2) 0.035(3) 0.040(3) -0.007(2) 0.016(2) -0.004(2)
C6 0.022(3) 0.031(3) 0.037(3) -0.010(2) 0.011(2) -0.006(2)
C7 0.026(3) 0.033(3) 0.029(3) -0.005(2) 0.012(2) 0.005(2)
C8 0.025(3) 0.022(2) 0.029(3) -0.002(2) 0.011(2) -0.003(2)
C9 0.026(3) 0.040(3) 0.054(4) -0.012(3) 0.022(3) -0.007(2)
C10 0.030(3) 0.041(4) 0.081(5) -0.009(3) 0.035(3) -0.008(3)
C11 0.051(4) 0.052(4) 0.127(7) -0.005(4) 0.052(4) 0.001(3)
C12 0.048(4) 0.044(4) 0.113(6) -0.003(4) 0.044(4) -0.005(3)
C13 0.023(3) 0.040(3) 0.048(3) -0.008(3) 0.015(3) -0.005(2)
C14 0.025(3) 0.038(3) 0.056(4) -0.007(3) 0.020(3) 0.002(2)
C15 0.035(3) 0.032(3) 0.066(4) -0.004(3) 0.026(3) -0.006(3)
C16 0.022(3) 0.043(3) 0.038(3) -0.002(3) 0.012(2) -0.004(2)
O8 0.063(3) 0.077(4) 0.031(2) 0.000(2) 0.002(2) 0.024(3)
C17 0.097(6) 0.126(7) 0.060(5) 0.009(5) 0.007(5) 0.046(6)
N1 0.115(6) 0.149(7) 0.054(4) 0.006(5) 0.023(4) 0.023(5)
C18 0.211(16) 0.294(17) 0.096(10) -0.013(11) 0.066(11) 0.055(14)
C19 0.256(16) 0.150(12) 0.108(10) 0.000(10) 0.035(11) -0.027(12)
O9 0.066(3) 0.080(4) 0.078(4) -0.043(3) 0.027(3) -0.034(3)
C20 0.083(8) 0.029(5) 0.049(6) -0.021(5) 0.038(6) -0.015(5)
O10 0.074(4) 0.051(4) 0.061(4) -0.014(3) 0.022(3) -0.008(3)
O9A 0.066(3) 0.080(4) 0.078(4) -0.043(3) 0.027(3) -0.034(3)

loop_
_atom_type_symbol
_atom_type_description
_atom_type_scat_dispersion_real
_atom_type_scat_dispersion_imag
_atom_type_scat_source
C C 0.0033 0.0016 'International Tables Vol C Tables 4.2.6.8 and 6.1.1.4'
H H 0.0000 0.0000 'International Tables Vol C Tables 4.2.6.8 and 6.1.1.4'
N N 0.0061 0.0033 'International Tables Vol C Tables 4.2.6.8 and 6.1.1.4'
O O 0.0106 0.0060 'International Tables Vol C Tables 4.2.6.8 and 6.1.1.4'
Pr Pr -0.2180 2.8214 'International Tables Vol C Tables 4.2.6.8 and 6.1.1.4'

loop_
_geom_angle_atom_site_label_1
_geom_angle_atom_site_label_2
_geom_angle_atom_site_label_3
_geom_angle
_geom_angle_site_symmetry_1
_geom_angle_site_symmetry_3
O4 Pr1 O1 72.75(13) 6_566 .
O4 Pr1 O2 77.56(13) 6_566 7_566
O1 Pr1 O2 132.87(13) . 7_566
O4 Pr1 O9 144.42(16) 6_566 .
O1 Pr1 O9 142.46(17) . .
O2 Pr1 O9 71.62(16) 7_566 .
O4 Pr1 O9A 144.42(16) 6_566 .
O1 Pr1 O9A 142.46(17) . .
O2 Pr1 O9A 71.62(16) 7_566 .
O4 Pr1 O6 137.71(13) 6_566 2_655
O1 Pr1 O6 79.22(14) . 2_655
O2 Pr1 O6 142.92(14) 7_566 2_655
O9 Pr1 O6 71.33(16) . 2_655
O4 Pr1 O8 78.52(16) 6_566 .
O1 Pr1 O8 133.73(16) . .
O2 Pr1 O8 71.92(16) 7_566 .
O9 Pr1 O8 75.4(2) . .
O9A Pr1 O8 75.4(2) . .
O6 Pr1 O8 100.14(17) 2_655 .
O4 Pr1 O3 121.25(12) 6_566 4
O1 Pr1 O3 77.32(14) . 4
O2 Pr1 O3 88.22(14) 7_566 4
O9 Pr1 O3 75.64(19) . 4
O6 Pr1 O3 81.16(13) 2_655 4
O8 Pr1 O3 148.84(16) . 4
O4 Pr1 O7 89.04(13) 6_566 2_655
O1 Pr1 O7 70.50(15) . 2_655
O2 Pr1 O7 144.80(15) 7_566 2_655
O9 Pr1 O7 106.07(18) . 2_655
O6 Pr1 O7 51.43(13) 2_655 2_655
O8 Pr1 O7 73.57(15) . 2_655
O3 Pr1 O7 126.01(13) 4 2_655
O4 Pr1 O4 73.21(12) 6_566 4
O1 Pr1 O4 70.83(13) . 4
O2 Pr1 O4 65.97(13) 7_566 4
O9 Pr1 O4 108.59(17) . 4
O6 Pr1 O4 125.92(13) 2_655 4
O8 Pr1 O4 133.07(15) . 4
O3 Pr1 O4 49.36(11) 4 4
O7 Pr1 O4 140.72(14) 2_655 4
O4 Pr1 C16 112.80(15) 6_566 2_655
O1 Pr1 C16 71.07(15) . 2_655
O2 Pr1 C16 155.79(15) 7_566 2_655
O9 Pr1 C16 90.30(18) . 2_655
O9A Pr1 C16 90.30(18) . 2_655
O6 Pr1 C16 25.99(16) 2_655 2_655
O8 Pr1 C16 88.30(17) . 2_655
O3 Pr1 C16 103.10(15) 4 2_655
O7 Pr1 C16 25.60(15) 2_655 2_655
O4 Pr1 C16 137.09(14) 4 2_655
O4 Pr1 C8 97.75(13) 6_566 4
O1 Pr1 C8 73.68(14) . 4
O2 Pr1 C8 75.08(14) 7_566 4
O9 Pr1 C8 91.19(18) . 4
O6 Pr1 C8 104.07(14) 2_655 4
O8 Pr1 C8 146.83(15) . 4
O3 Pr1 C8 24.48(13) 4 4
O7 Pr1 C8 139.59(14) 2_655 4
O4 Pr1 C8 24.93(12) 4 4
C16 Pr1 C8 122.53(15) 2_655 4
C7 O1 Pr1 135.4(3) . .
C7 O2 Pr1 138.5(4) . 7_566
C8 O3 Pr1 98.0(3) . 4_545
C8 O4 Pr1 159.3(3) . 6_565
C8 O4 Pr1 91.2(3) . 4_545
Pr1 O4 Pr1 106.79(12) 6_565 4_545
C10 O5 C9 118.5(5) . .
C16 O6 Pr1 94.2(3) . 2_655
C16 O7 Pr1 92.5(3) . 2_655
C2 C1 C6 119.3(5) . .
C2 C1 C7 120.0(4) . .
C6 C1 C7 120.7(5) . .
C3 C2 C1 120.4(5) . .
C2 C3 C4 119.4(5) . .
C2 C3 C8 120.6(4) . .
C4 C3 C8 120.1(4) . .
C5 C4 C3 120.8(5) . .
C4 C5 C6 119.7(5) . .
C4 C5 C9 119.4(5) . .
C6 C5 C9 120.9(5) . .
C5 C6 C1 120.4(5) . .
O2 C7 O1 126.7(5) . .
O2 C7 C1 116.2(5) . .
O1 C7 C1 117.1(4) . .
O3 C8 O4 121.2(5) . .
O3 C8 C3 120.3(4) . .
O4 C8 C3 118.5(4) . .
O3 C8 Pr1 57.6(3) . 4_545
O4 C8 Pr1 63.9(3) . 4_545
C3 C8 Pr1 174.9(4) . 4_545
O5 C9 C5 107.6(5) . .
C11 C10 O5 115.5(6) . .
C11 C10 C15 119.5(6) . .
O5 C10 C15 124.9(6) . .
C10 C11 C12 121.0(7) . .
C11 C12 C13 119.7(7) . .
C14 C13 C12 118.1(5) . .
C14 C13 C16 121.7(5) . .
C12 C13 C16 120.1(6) . .
C13 C14 C15 122.0(5) . .
C10 C15 C14 119.7(6) . .
O7 C16 O6 121.0(5) . .
O7 C16 C13 119.7(5) . .
O6 C16 C13 119.2(5) . .
O7 C16 Pr1 61.9(3) . 2_655
O6 C16 Pr1 59.8(3) . 2_655
C13 C16 Pr1 171.8(4) . 2_655
C17 O8 Pr1 127.4(6) . .
O8 C17 N1 126.6(12) . .
C17 N1 C19 120.5(11) . .
C17 N1 C18 120.3(13) . .
C19 N1 C18 118.0(13) . .
C20 O9 Pr1 135.0(7) . .
O9 C20 O10 126.3(12) . .

loop_
_geom_bond_atom_site_label_1
_geom_bond_atom_site_label_2
_geom_bond_distance
_geom_bond_site_symmetry_2
Pr1 O4 2.443(3) 6_566
Pr1 O1 2.453(4) .
Pr1 O2 2.455(3) 7_566
Pr1 O9 2.468(5) .
Pr1 O9A 2.468(5) .
Pr1 O6 2.510(4) 2_655
Pr1 O8 2.514(5) .
Pr1 O3 2.552(4) 4
Pr1 O7 2.558(4) 2_655
Pr1 O4 2.690(4) 4
Pr1 C16 2.897(5) 2_655
Pr1 C8 2.995(5) 4
O1 C7 1.252(7) .
O2 C7 1.249(6) .
O3 C8 1.253(6) .
O4 C8 1.263(6) .
O5 C10 1.369(7) .
O5 C9 1.427(7) .
O6 C16 1.273(7) .
O7 C16 1.253(7) .
C1 C2 1.394(7) .
C1 C6 1.398(7) .
C1 C7 1.516(7) .
C2 C3 1.385(7) .
C3 C4 1.397(7) .
C3 C8 1.492(7) .
C4 C5 1.375(7) .
C5 C6 1.387(7) .
C5 C9 1.504(7) .
C10 C11 1.359(11) .
C10 C15 1.379(9) .
C11 C12 1.392(10) .
C12 C13 1.400(9) .
C13 C14 1.364(8) .
C13 C16 1.483(7) .
C14 C15 1.379(8) .
O8 C17 1.206(11) .
C17 N1 1.331(14) .
N1 C19 1.390(18) .
N1 C18 1.484(17) .
O9 C20 1.226(8) .
C20 O10 1.278(9) .

loop_
_geom_torsion_atom_site_label_1
_geom_torsion_atom_site_label_2
_geom_torsion_atom_site_label_3
_geom_torsion_atom_site_label_4
_geom_torsion
_geom_torsion_site_symmetry_1
_geom_torsion_site_symmetry_4
C6 C1 C2 C3 2.2(8) . .
C7 C1 C2 C3 -175.6(5) . .
C1 C2 C3 C4 -2.5(8) . .
C1 C2 C3 C8 176.8(5) . .
C2 C3 C4 C5 0.6(8) . .
C8 C3 C4 C5 -178.7(5) . .
C3 C4 C5 C6 1.7(9) . .
C3 C4 C5 C9 -179.5(5) . .
C4 C5 C6 C1 -1.9(9) . .
C9 C5 C6 C1 179.2(6) . .
C2 C1 C6 C5 0.0(9) . .
C7 C1 C6 C5 177.8(5) . .
Pr1 O2 C7 O1 -6.9(10) 7_566 .
Pr1 O2 C7 C1 173.1(4) 7_566 .
Pr1 O1 C7 O2 31.5(9) . .
Pr1 O1 C7 C1 -148.5(4) . .
C2 C1 C7 O2 1.3(8) . .
C6 C1 C7 O2 -176.5(5) . .
C2 C1 C7 O1 -178.7(5) . .
C6 C1 C7 O1 3.6(8) . .
Pr1 O3 C8 O4 -5.5(5) 4_545 .
Pr1 O3 C8 C3 174.6(4) 4_545 .
Pr1 O4 C8 O3 -145.4(7) 6_565 .
Pr1 O4 C8 O3 5.2(5) 4_545 .
Pr1 O4 C8 C3 34.5(12) 6_565 .
Pr1 O4 C8 C3 -174.9(4) 4_545 .
Pr1 O4 C8 Pr1 -150.5(9) 6_565 4_545
C2 C3 C8 O3 24.6(8) . .
C4 C3 C8 O3 -156.1(5) . .
C2 C3 C8 O4 -155.3(5) . .
C4 C3 C8 O4 23.9(7) . .
C10 O5 C9 C5 -168.2(6) . .
C4 C5 C9 O5 125.7(6) . .
C6 C5 C9 O5 -55.4(8) . .
C9 O5 C10 C11 -178.4(7) . .
C9 O5 C10 C15 0.7(11) . .
O5 C10 C11 C12 -178.8(9) . .
C15 C10 C11 C12 2.0(14) . .
C10 C11 C12 C13 -1.3(15) . .
C11 C12 C13 C14 0.7(13) . .
C11 C12 C13 C16 179.6(8) . .
C12 C13 C14 C15 -1.0(11) . .
C16 C13 C14 C15 -179.8(6) . .
C11 C10 C15 C14 -2.2(12) . .
O5 C10 C15 C14 178.7(7) . .
C13 C14 C15 C10 1.7(11) . .
Pr1 O7 C16 O6 8.9(6) 2_655 .
Pr1 O7 C16 C13 -170.8(5) 2_655 .
Pr1 O6 C16 O7 -9.1(6) 2_655 .
Pr1 O6 C16 C13 170.7(5) 2_655 .
C14 C13 C16 O7 14.5(10) . .
C12 C13 C16 O7 -164.3(7) . .
C14 C13 C16 O6 -165.2(6) . .
C12 C13 C16 O6 16.0(10) . .
Pr1 O8 C17 N1 153.8(9) . .
O8 C17 N1 C19 8(2) . .
O8 C17 N1 C18 175.7(14) . .
Pr1 O9 C20 O10 173.9(8) . .
